data_1506807
loop_
_publ_author_name
'Henderson, Wesley A.'
'Brooks, Neil R.'
'Brennessel, William W.'
'Young, Victor G.'

_publ_section_title
;
 LiClO4Electrolyte Solvate Structures
;
_journal_issue 1
_journal_name_full 'The Journal of Physical Chemistry A'
_journal_page_first 225
_journal_paper_doi 10.1021/jp035836d
_journal_volume 108
_journal_year 2004
_chemical_formula_moiety 'C8 H20 Cl Li O8'
_chemical_formula_sum 'C8 H20 Cl Li O8'
_chemical_formula_weight 286.63
_chemical_name_common 01392
_chemical_name_systematic 'Lithium perchlorate monoglyme (1:2)'
_space_group_IT_number 15
_symmetry_cell_setting monoclinic
_symmetry_space_group_name_Hall '-C 2yc'
_symmetry_space_group_name_H-M 'C 1 2/c 1'
_atom_sites_solution_hydrogens geom
_atom_sites_solution_primary direct
_atom_sites_solution_secondary difmap
_audit_creation_method SHELXL-97
_cell_angle_alpha 90.00
_cell_angle_beta 108.090(2)
_cell_angle_gamma 90.00
_cell_formula_units_Z 4
_cell_length_a 13.147(1)
_cell_length_b 8.9501(9)
_cell_length_c 12.378(1)
_cell_measurement_reflns_used 4438
_cell_measurement_temperature 173(2)
_cell_measurement_theta_max 27.48
_cell_measurement_theta_min 2.80
_cell_volume 1384.5(2)
_computing_cell_refinement 'SAINT, Bruker'
_computing_data_collection 'SMART, Bruker'
_computing_data_reduction 'SAINT, Bruker'
_computing_molecular_graphics 'SHELXTL, Bruker'
_computing_publication_material 'Bruker SHELXTL'
_computing_structure_refinement SHELXL-97
_computing_structure_solution SIR97
_diffrn_ambient_temperature 173(2)
_diffrn_measured_fraction_theta_full 0.998
_diffrn_measured_fraction_theta_max 0.998
_diffrn_measurement_device_type 'Bruker SMART Platform CCD'
_diffrn_measurement_method 'area detector, omega scans'
_diffrn_radiation_monochromator graphite
_diffrn_radiation_source 'fine-focus sealed tube'
_diffrn_radiation_type MoK\a
_diffrn_radiation_wavelength 0.71073
_diffrn_reflns_av_R_equivalents 0.0275
_diffrn_reflns_av_sigmaI/netI 0.0188
_diffrn_reflns_limit_h_max 17
_diffrn_reflns_limit_h_min -17
_diffrn_reflns_limit_k_max 11
_diffrn_reflns_limit_k_min -11
_diffrn_reflns_limit_l_max 16
_diffrn_reflns_limit_l_min -16
_diffrn_reflns_number 7941
_diffrn_reflns_theta_full 27.53
_diffrn_reflns_theta_max 27.53
_diffrn_reflns_theta_min 2.80
_exptl_absorpt_coefficient_mu 0.302
_exptl_absorpt_correction_T_max 0.936
_exptl_absorpt_correction_T_min 0.897
_exptl_absorpt_correction_type multi-scan
_exptl_absorpt_process_details 'SADABS, R. Blessing, 1995'
_exptl_crystal_colour colorless
_exptl_crystal_density_diffrn 1.375
_exptl_crystal_density_meas 0
_exptl_crystal_density_method 'not measured'
_exptl_crystal_description block
_exptl_crystal_F_000 608
_exptl_crystal_size_max 0.36
_exptl_crystal_size_mid 0.34
_exptl_crystal_size_min 0.22
_refine_diff_density_max 0.327
_refine_diff_density_min -0.315
_refine_diff_density_rms 0.041
_refine_ls_extinction_coef 0.0050(9)
_refine_ls_extinction_expression Fc^*^=kFc[1+0.001xFc^2^\l^3^/sin(2\q)]^-1/4^
_refine_ls_extinction_method SHELXL
_refine_ls_goodness_of_fit_ref 0.993
_refine_ls_hydrogen_treatment riding
_refine_ls_matrix_type full
_refine_ls_number_parameters 86
_refine_ls_number_reflns 1599
_refine_ls_number_restraints 0
_refine_ls_restrained_S_all 0.993
_refine_ls_R_factor_all 0.0332
_refine_ls_R_factor_gt 0.0301
_refine_ls_shift/su_max 0.001
_refine_ls_shift/su_mean 0.000
_refine_ls_structure_factor_coef Fsqd
_refine_ls_weighting_details 'calc w=1/[\s^2^(Fo^2^)+(0.0459P)^2^+0.8818P] where P=(Fo^2^+2Fc^2^)/3'
_refine_ls_weighting_scheme calc
_refine_ls_wR_factor_gt 0.0831
_refine_ls_wR_factor_ref 0.0854
_reflns_number_gt 1453
_reflns_number_total 1599
_reflns_threshold_expression >2sigma(I)
_cod_data_source_file jp035836dsi20031103_012328.cif
_cod_data_source_block (G1)2:LiClO4
_cod_original_sg_symbol_H-M C2/c
_cod_database_code 1506807

loop_
_symmetry_equiv_pos_as_xyz
'x, y, z'
'-x, y, -z+1/2'
'x+1/2, y+1/2, z'
'-x+1/2, y+1/2, -z+1/2'
'-x, -y, -z'
'x, -y, z-1/2'
'-x+1/2, -y+1/2, -z'
'x+1/2, -y+1/2, z-1/2'

loop_
_atom_site_label
_atom_site_type_symbol
_atom_site_fract_x
_atom_site_fract_y
_atom_site_fract_z
_atom_site_U_iso_or_equiv
_atom_site_adp_type
_atom_site_occupancy
_atom_site_symmetry_multiplicity
_atom_site_calc_flag
_atom_site_refinement_flags
Li1 Li 0.5000 0.4278(3) 0.2500 0.0330(6) Uani 1 2 d S
O1 O 0.41599(7) 0.29492(10) 0.32437(7) 0.0326(2) Uani 1 1 d .
O2 O 0.35716(7) 0.40597(10) 0.11295(7) 0.0360(2) Uani 1 1 d .
C1 C 0.46072(12) 0.18289(17) 0.40716(12) 0.0437(3) Uani 1 1 d .
H1A H 0.4103 0.1594 0.4487 0.066 Uiso 1 1 calc R
H1B H 0.5279 0.2195 0.4605 0.066 Uiso 1 1 calc R
H1C H 0.4748 0.0926 0.3693 0.066 Uiso 1 1 calc R
C2 C 0.31784(11) 0.24715(14) 0.24632(13) 0.0386(3) Uani 1 1 d .
H2A H 0.2656 0.2247 0.2870 0.046 Uiso 1 1 calc R
H2B H 0.3291 0.1554 0.2068 0.046 Uiso 1 1 calc R
C3 C 0.27643(10) 0.36992(16) 0.16219(13) 0.0419(3) Uani 1 1 d .
H3A H 0.2108 0.3369 0.1026 0.050 Uiso 1 1 calc R
H3B H 0.2587 0.4586 0.2006 0.050 Uiso 1 1 calc R
C4 C 0.32195(13) 0.50965(17) 0.02142(12) 0.0461(4) Uani 1 1 d .
H4A H 0.2552 0.4737 -0.0330 0.069 Uiso 1 1 calc R
H4B H 0.3768 0.5192 -0.0167 0.069 Uiso 1 1 calc R
H4C H 0.3096 0.6072 0.0510 0.069 Uiso 1 1 calc R
Cl1 Cl 0.5000 0.75165(4) 0.2500 0.03037(15) Uani 1 2 d S
O3 O 0.54726(8) 0.65476(13) 0.18557(9) 0.0525(3) Uani 1 1 d .
O4 O 0.41874(8) 0.84264(11) 0.17547(9) 0.0459(3) Uani 1 1 d .

loop_
_atom_site_aniso_label
_atom_site_aniso_U_11
_atom_site_aniso_U_22
_atom_site_aniso_U_33
_atom_site_aniso_U_23
_atom_site_aniso_U_13
_atom_site_aniso_U_12
Li1 0.0300(13) 0.0344(14) 0.0329(14) 0.000 0.0072(11) 0.000
O1 0.0336(4) 0.0317(4) 0.0319(4) 0.0002(3) 0.0092(4) -0.0049(3)
O2 0.0319(4) 0.0392(5) 0.0336(4) 0.0032(4) 0.0053(4) 0.0037(4)
C1 0.0476(8) 0.0443(8) 0.0376(7) 0.0093(6) 0.0111(6) -0.0052(6)
C2 0.0295(6) 0.0356(7) 0.0485(8) 0.0009(5) 0.0092(5) -0.0064(5)
C3 0.0259(6) 0.0419(7) 0.0542(8) 0.0038(6) 0.0070(5) 0.0018(5)
C4 0.0520(8) 0.0449(8) 0.0323(6) 0.0037(6) 0.0002(6) 0.0029(6)
Cl1 0.0309(2) 0.0271(2) 0.0315(2) 0.000 0.00730(16) 0.000
O3 0.0453(6) 0.0559(6) 0.0531(6) -0.0183(5) 0.0106(5) 0.0108(5)
O4 0.0455(6) 0.0398(5) 0.0472(6) 0.0095(4) 0.0070(5) 0.0110(4)

loop_
_atom_type_symbol
_atom_type_description
_atom_type_scat_dispersion_real
_atom_type_scat_dispersion_imag
_atom_type_scat_source
C C 0.0033 0.0016 'International Tables Vol C Tables 4.2.6.8 and 6.1.1.4'
H H 0.0000 0.0000 'International Tables Vol C Tables 4.2.6.8 and 6.1.1.4'
Li Li -0.0003 0.0001 'International Tables Vol C Tables 4.2.6.8 and 6.1.1.4'
O O 0.0106 0.0060 'International Tables Vol C Tables 4.2.6.8 and 6.1.1.4'
Cl Cl 0.1484 0.1585 'International Tables Vol C Tables 4.2.6.8 and 6.1.1.4'

loop_
_geom_angle_atom_site_label_1
_geom_angle_atom_site_label_2
_geom_angle_atom_site_label_3
_geom_angle
_geom_angle_site_symmetry_1
_geom_angle_site_symmetry_3
O1 Li1 O1 108.19(15) . 2_655
O1 Li1 O2 80.60(6) . .
O1 Li1 O2 93.14(7) 2_655 .
O1 Li1 O2 93.14(7) . 2_655
O1 Li1 O2 80.60(6) 2_655 2_655
O2 Li1 O2 169.38(17) . 2_655
O1 Li1 O3 96.60(5) . 2_655
O1 Li1 O3 154.83(11) 2_655 2_655
O2 Li1 O3 95.18(8) . 2_655
O2 Li1 O3 94.05(8) 2_655 2_655
O1 Li1 O3 154.83(11) . .
O1 Li1 O3 96.60(5) 2_655 .
O2 Li1 O3 94.05(8) . .
O2 Li1 O3 95.18(8) 2_655 .
O3 Li1 O3 59.17(9) 2_655 .
O1 Li1 Cl1 125.91(7) . .
O1 Li1 Cl1 125.91(7) 2_655 .
O2 Li1 Cl1 95.31(9) . .
O2 Li1 Cl1 95.31(9) 2_655 .
O3 Li1 Cl1 29.59(4) 2_655 .
O3 Li1 Cl1 29.59(4) . .
C2 O1 C1 111.31(10) . .
C2 O1 Li1 112.12(7) . .
C1 O1 Li1 125.33(9) . .
C3 O2 C4 112.87(10) . .
C3 O2 Li1 105.89(8) . .
C4 O2 Li1 124.48(11) . .
O1 C1 H1A 109.5 . .
O1 C1 H1B 109.5 . .
H1A C1 H1B 109.5 . .
O1 C1 H1C 109.5 . .
H1A C1 H1C 109.5 . .
H1B C1 H1C 109.5 . .
O1 C2 C3 108.10(10) . .
O1 C2 H2A 110.1 . .
C3 C2 H2A 110.1 . .
O1 C2 H2B 110.1 . .
C3 C2 H2B 110.1 . .
H2A C2 H2B 108.4 . .
O2 C3 C2 107.93(11) . .
O2 C3 H3A 110.1 . .
C2 C3 H3A 110.1 . .
O2 C3 H3B 110.1 . .
C2 C3 H3B 110.1 . .
H3A C3 H3B 108.4 . .
O2 C4 H4A 109.5 . .
O2 C4 H4B 109.5 . .
H4A C4 H4B 109.5 . .
O2 C4 H4C 109.5 . .
H4A C4 H4C 109.5 . .
H4B C4 H4C 109.5 . .
O4 Cl1 O4 110.54(9) 2_655 .
O4 Cl1 O3 110.46(6) 2_655 2_655
O4 Cl1 O3 109.59(6) . 2_655
O4 Cl1 O3 109.59(6) 2_655 .
O4 Cl1 O3 110.46(6) . .
O3 Cl1 O3 106.11(10) 2_655 .
O4 Cl1 Li1 124.73(4) 2_655 .
O4 Cl1 Li1 124.73(4) . .
O3 Cl1 Li1 53.06(5) 2_655 .
O3 Cl1 Li1 53.06(5) . .
Cl1 O3 Li1 97.36(7) . .

loop_
_geom_bond_atom_site_label_1
_geom_bond_atom_site_label_2
_geom_bond_distance
_geom_bond_site_symmetry_2
Li1 O1 2.028(2) .
Li1 O1 2.028(2) 2_655
Li1 O2 2.1129(9) .
Li1 O2 2.1129(9) 2_655
Li1 O3 2.336(3) 2_655
Li1 O3 2.336(3) .
Li1 Cl1 2.898(3) .
O1 C2 1.4168(15) .
O1 C1 1.4238(16) .
O2 C3 1.4156(16) .
O2 C4 1.4260(16) .
C1 H1A 0.9800 .
C1 H1B 0.9800 .
C1 H1C 0.9800 .
C2 C3 1.4954(19) .
C2 H2A 0.9900 .
C2 H2B 0.9900 .
C3 H3A 0.9900 .
C3 H3B 0.9900 .
C4 H4A 0.9800 .
C4 H4B 0.9800 .
C4 H4C 0.9800 .
Cl1 O4 1.4295(9) 2_655
Cl1 O4 1.4295(9) .
Cl1 O3 1.4429(10) 2_655
Cl1 O3 1.4429(10) .

loop_
_geom_torsion_atom_site_label_1
_geom_torsion_atom_site_label_2
_geom_torsion_atom_site_label_3
_geom_torsion_atom_site_label_4
_geom_torsion
_geom_torsion_site_symmetry_1
_geom_torsion_site_symmetry_4
O1 Li1 O1 C2 -83.80(8) 2_655 .
O2 Li1 O1 C2 6.43(12) . .
O2 Li1 O1 C2 -164.93(9) 2_655 .
O3 Li1 O1 C2 100.62(9) 2_655 .
O3 Li1 O1 C2 85.83(14) . .
Cl1 Li1 O1 C2 96.20(8) . .
O1 Li1 O1 C1 56.46(10) 2_655 .
O2 Li1 O1 C1 146.69(10) . .
O2 Li1 O1 C1 -24.67(15) 2_655 .
O3 Li1 O1 C1 -119.12(11) 2_655 .
O3 Li1 O1 C1 -133.91(11) . .
Cl1 Li1 O1 C1 -123.54(10) . .
O1 Li1 O2 C3 23.35(12) . .
O1 Li1 O2 C3 131.27(9) 2_655 .
O2 Li1 O2 C3 77.79(8) 2_655 .
O3 Li1 O2 C3 -72.50(10) 2_655 .
O3 Li1 O2 C3 -131.88(8) . .
Cl1 Li1 O2 C3 -102.21(8) . .
O1 Li1 O2 C4 156.63(11) . .
O1 Li1 O2 C4 -95.45(15) 2_655 .
O2 Li1 O2 C4 -148.94(11) 2_655 .
O3 Li1 O2 C4 60.78(11) 2_655 .
O3 Li1 O2 C4 1.40(13) . .
Cl1 Li1 O2 C4 31.06(11) . .
C1 O1 C2 C3 -179.70(11) . .
Li1 O1 C2 C3 -33.75(15) . .
C4 O2 C3 C2 172.95(11) . .
Li1 O2 C3 C2 -47.69(15) . .
O1 C2 C3 O2 55.16(14) . .
O1 Li1 Cl1 O4 99.53(6) . 2_655
O1 Li1 Cl1 O4 -80.47(6) 2_655 2_655
O2 Li1 Cl1 O4 -178.24(6) . 2_655
O2 Li1 Cl1 O4 1.76(6) 2_655 2_655
O3 Li1 Cl1 O4 90.62(7) 2_655 2_655
O3 Li1 Cl1 O4 -89.38(7) . 2_655
O1 Li1 Cl1 O4 -80.47(6) . .
O1 Li1 Cl1 O4 99.53(6) 2_655 .
O2 Li1 Cl1 O4 1.76(6) . .
O2 Li1 Cl1 O4 -178.24(6) 2_655 .
O3 Li1 Cl1 O4 -89.38(7) 2_655 .
O3 Li1 Cl1 O4 90.62(7) . .
O1 Li1 Cl1 O3 8.91(6) . 2_655
O1 Li1 Cl1 O3 -171.09(6) 2_655 2_655
O2 Li1 Cl1 O3 91.14(6) . 2_655
O2 Li1 Cl1 O3 -88.86(6) 2_655 2_655
O3 Li1 Cl1 O3 180.0 . 2_655
O1 Li1 Cl1 O3 -171.09(6) . .
O1 Li1 Cl1 O3 8.91(6) 2_655 .
O2 Li1 Cl1 O3 -88.86(6) . .
O2 Li1 Cl1 O3 91.14(6) 2_655 .
O3 Li1 Cl1 O3 180.0 2_655 .
O4 Cl1 O3 Li1 119.27(5) 2_655 .
O4 Cl1 O3 Li1 -118.70(6) . .
O3 Cl1 O3 Li1 0.0 2_655 .
O1 Li1 O3 Cl1 17.17(13) . .
O1 Li1 O3 Cl1 -172.74(5) 2_655 .
O2 Li1 O3 Cl1 93.62(7) . .
O2 Li1 O3 Cl1 -91.64(7) 2_655 .
O3 Li1 O3 Cl1 0.0 2_655 .
